data_7249689
loop_
_publ_author_name
'Omasa, Koichiro'
'Yoshikawa, Isao'
'Houjou, Hirohiko'

_publ_section_title
;
 Mechanical force-induced thermochromic-to-photochromic conversion of a
 coupled Schiff base hinged via biphenyl moiety
;
_journal_name_full CrystEngComm
_journal_paper_doi 10.1039/D4CE01027B
_journal_year 2025
_chemical_formula_moiety 'C25 H18 N2 O'
_chemical_formula_sum 'C25 H18 N2 O'
_chemical_formula_weight 362.41
_space_group_crystal_system monoclinic
_space_group_IT_number 14
_space_group_name_Hall '-P 2ybc'
_space_group_name_H-M_alt 'P 1 21/c 1'
_atom_sites_solution_hydrogens mixed
_atom_sites_solution_primary direct
_atom_sites_solution_secondary difmap
_audit_creation_method SHELXL-2018/1
_audit_update_record
;
2024-05-29 deposited with the CCDC.	2024-12-11 downloaded from the CCDC.
;
_cell_angle_alpha 90
_cell_angle_beta 107.2274(17)
_cell_angle_gamma 90
_cell_formula_units_Z 4
_cell_length_a 8.61650(10)
_cell_length_b 16.5014(2)
_cell_length_c 13.3230(2)
_cell_measurement_reflns_used 8211
_cell_measurement_temperature 93(2)
_cell_measurement_theta_max 72.2460
_cell_measurement_theta_min 4.4240
_cell_volume 1809.34(4)
_computing_cell_refinement 'CrysAlisPro 1.171.40.84a (Rigaku OD, 2020)'
_computing_data_collection 'CrysAlisPro 1.171.41.107a (Rigaku OD, 2021)'
_computing_data_reduction 'CrysAlisPro 1.171.40.84a (Rigaku OD, 2020)'
_computing_molecular_graphics 'Yadokari-XG (Wakita, Nemoto et al., 2009)'
_computing_publication_material 'Yadokari-XG (Wakita, Nemoto et al., 2009)'
_computing_structure_refinement 'SHELXL-2018/1 (Sheldrick, 2018)'
_computing_structure_solution 'SHELXS Version 2013/1 (Sheldrick, 2008)'
_diffrn_ambient_temperature 93(2)
_diffrn_detector_area_resol_mean 5.811
_diffrn_measured_fraction_theta_full 0.999
_diffrn_measured_fraction_theta_max 0.970
_diffrn_measurement_device_type 'Rigaku XtaLAB P200'
_diffrn_measurement_method '\w scans'
_diffrn_radiation_type CuK\a
_diffrn_radiation_wavelength 1.54184
_diffrn_reflns_av_R_equivalents 0.0266
_diffrn_reflns_av_unetI/netI 0.0231
_diffrn_reflns_Laue_measured_fraction_full 0.999
_diffrn_reflns_Laue_measured_fraction_max 0.970
_diffrn_reflns_limit_h_max 9
_diffrn_reflns_limit_h_min -10
_diffrn_reflns_limit_k_max 13
_diffrn_reflns_limit_k_min -20
_diffrn_reflns_limit_l_max 13
_diffrn_reflns_limit_l_min -16
_diffrn_reflns_number 9857
_diffrn_reflns_point_group_measured_fraction_full 0.999
_diffrn_reflns_point_group_measured_fraction_max 0.970
_diffrn_reflns_theta_full 67.684
_diffrn_reflns_theta_max 72.624
_diffrn_reflns_theta_min 4.388
_diffrn_source 'rotating anode X-ray generator'
_exptl_absorpt_coefficient_mu 0.643
_exptl_absorpt_correction_T_max 1.00000
_exptl_absorpt_correction_T_min 0.42608
_exptl_absorpt_correction_type multi-scan
_exptl_absorpt_process_details
;
CrysAlisPro 1.171.40.84a (Rigaku Oxford Diffraction, 2020)
Empirical absorption correction using spherical harmonics,
implemented in SCALE3 ABSPACK scaling algorithm.
;
_exptl_crystal_colour 'dark green'
_exptl_crystal_density_diffrn 1.330
_exptl_crystal_description prism
_exptl_crystal_F_000 760
_exptl_crystal_recrystallization_method 'Re-crystallisation from solvent: dichloromethane, hexane'
_exptl_crystal_size_max 0.400
_exptl_crystal_size_mid 0.350
_exptl_crystal_size_min 0.250
_refine_diff_density_max 0.342
_refine_diff_density_min -0.619
_refine_diff_density_rms 0.124
_refine_ls_extinction_method none
_refine_ls_goodness_of_fit_ref 1.082
_refine_ls_hydrogen_treatment mixed
_refine_ls_matrix_type full
_refine_ls_number_parameters 257
_refine_ls_number_reflns 3501
_refine_ls_number_restraints 0
_refine_ls_restrained_S_all 1.082
_refine_ls_R_factor_all 0.0475
_refine_ls_R_factor_gt 0.0463
_refine_ls_shift/su_max 0.000
_refine_ls_shift/su_mean 0.000
_refine_ls_structure_factor_coef Fsqd
_refine_ls_weighting_details 'w=1/[\s^2^(Fo^2^)+(0.0745P)^2^+0.6604P] where P=(Fo^2^+2Fc^2^)/3'
_refine_ls_weighting_scheme calc
_refine_ls_wR_factor_gt 0.1248
_refine_ls_wR_factor_ref 0.1261
_reflns_Friedel_coverage 0.000
_reflns_number_gt 3352
_reflns_number_total 3501
_reflns_threshold_expression 'I > 2\s(I)'
_cod_data_source_file d4ce01027b2.cif
_cod_data_source_block Ph
_cod_original_sg_symbol_H-M 'P 21/c'
_cod_database_code 7249689
_shelx_shelxl_version_number 2018/1
_shelx_space_group_comment
;
The symmetry employed for this shelxl refinement is uniquely defined
by the following loop, which should always be used as a source of
symmetry information in preference to the above space-group names.
They are only intended as comments.
;
_shelx_estimated_absorpt_t_min 0.783
_shelx_estimated_absorpt_t_max 0.856

loop_
_space_group_symop_operation_xyz
'x, y, z'
'-x, y+1/2, -z+1/2'
'-x, -y, -z'
'x, -y-1/2, z-1/2'

loop_
_atom_site_label
_atom_site_type_symbol
_atom_site_fract_x
_atom_site_fract_y
_atom_site_fract_z
_atom_site_U_iso_or_equiv
_atom_site_adp_type
_atom_site_occupancy
_atom_site_site_symmetry_order
_atom_site_calc_flag
_atom_site_refinement_flags_posn
_atom_site_refinement_flags_adp
_atom_site_refinement_flags_occupancy
_atom_site_disorder_assembly
_atom_site_disorder_group
O1 O -0.01395(12) 0.17962(6) 0.22168(8) 0.0257(2) Uani 1 1 d . . . . .
H1 H 0.066(3) 0.1984(14) 0.2878(18) 0.058(6) Uiso 1 1 d . . . . .
C1 C 0.02066(16) 0.10065(8) 0.21379(10) 0.0204(3) Uani 1 1 d . . . . .
C2 C -0.08086(17) 0.05525(9) 0.13210(11) 0.0252(3) Uani 1 1 d . . . . .
H2 H -0.172560 0.080026 0.083974 0.030 Uiso 1 1 calc R U . . .
C3 C -0.04823(19) -0.02562(9) 0.12110(11) 0.0304(3) Uani 1 1 d . . . . .
H3 H -0.118924 -0.056173 0.065777 0.037 Uiso 1 1 calc R U . . .
C4 C 0.0869(2) -0.06329(9) 0.18987(12) 0.0321(3) Uani 1 1 d . . . . .
H4 H 0.108845 -0.118810 0.181016 0.039 Uiso 1 1 calc R U . . .
C5 C 0.18818(18) -0.01885(8) 0.27095(11) 0.0265(3) Uani 1 1 d . . . . .
H5 H 0.280495 -0.044211 0.317716 0.032 Uiso 1 1 calc R U . . .
C6 C 0.15709(16) 0.06305(8) 0.28538(10) 0.0203(3) Uani 1 1 d . . . . .
C7 C 0.26074(16) 0.10746(8) 0.37445(10) 0.0206(3) Uani 1 1 d . . . . .
H6 H 0.352175 0.081226 0.420926 0.025 Uiso 1 1 calc R U . . .
N1 N 0.23050(13) 0.18161(7) 0.39119(8) 0.0203(3) Uani 1 1 d . . . . .
C8 C 0.32671(15) 0.22602(7) 0.47835(10) 0.0182(3) Uani 1 1 d . . . . .
C9 C 0.24944(16) 0.28982(8) 0.51294(10) 0.0206(3) Uani 1 1 d . . . . .
H7 H 0.137725 0.300162 0.478986 0.025 Uiso 1 1 calc R U . . .
C10 C 0.33352(16) 0.33825(8) 0.59612(10) 0.0199(3) Uani 1 1 d . . . . .
H8 H 0.278847 0.380331 0.620682 0.024 Uiso 1 1 calc R U . . .
C11 C 0.49855(16) 0.32499(7) 0.64359(9) 0.0177(3) Uani 1 1 d . . . . .
C12 C 0.57777(15) 0.26187(8) 0.60912(10) 0.0188(3) Uani 1 1 d . . . . .
H9 H 0.690484 0.252986 0.641465 0.023 Uiso 1 1 calc R U . . .
C13 C 0.49179(16) 0.21196(7) 0.52743(10) 0.0192(3) Uani 1 1 d . . . . .
H10 H 0.545262 0.168295 0.504974 0.023 Uiso 1 1 calc R U . . .
N2 N 0.58647(13) 0.37665(6) 0.72611(8) 0.0181(2) Uani 1 1 d . . . . .
C14 C 0.58714(15) 0.46118(7) 0.72318(10) 0.0178(3) Uani 1 1 d . . . . .
C15 C 0.51201(16) 0.51313(8) 0.64033(10) 0.0209(3) Uani 1 1 d . . . . .
H11 H 0.443269 0.492751 0.575735 0.025 Uiso 1 1 calc R U . . .
C16 C 0.54126(17) 0.59554(8) 0.65565(11) 0.0238(3) Uani 1 1 d . . . . .
H12 H 0.493292 0.632090 0.600018 0.029 Uiso 1 1 calc R U . . .
C17 C 0.64020(17) 0.62603(8) 0.75157(11) 0.0253(3) Uani 1 1 d . . . . .
H13 H 0.657307 0.682797 0.760188 0.030 Uiso 1 1 calc R U . . .
C18 C 0.71332(16) 0.57420(8) 0.83398(11) 0.0225(3) Uani 1 1 d . . . . .
H14 H 0.779339 0.595124 0.899059 0.027 Uiso 1 1 calc R U . . .
C19 C 0.68845(15) 0.49069(8) 0.81986(10) 0.0186(3) Uani 1 1 d . . . . .
C20 C 0.75200(15) 0.42058(7) 0.88430(10) 0.0182(3) Uani 1 1 d . . . . .
C21 C 0.85637(16) 0.41010(8) 0.98644(10) 0.0215(3) Uani 1 1 d . . . . .
H15 H 0.900155 0.455769 1.028779 0.026 Uiso 1 1 calc R U . . .
C22 C 0.89485(16) 0.33233(8) 1.02485(10) 0.0227(3) Uani 1 1 d . . . . .
H16 H 0.965850 0.324702 1.093876 0.027 Uiso 1 1 calc R U . . .
C23 C 0.82998(16) 0.26477(8) 0.96279(10) 0.0216(3) Uani 1 1 d . . . . .
H17 H 0.858064 0.211976 0.990706 0.026 Uiso 1 1 calc R U . . .
C24 C 0.72580(16) 0.27307(8) 0.86164(10) 0.0202(3) Uani 1 1 d . . . . .
H18 H 0.681713 0.227080 0.820053 0.024 Uiso 1 1 calc R U . . .
C25 C 0.68839(15) 0.35144(8) 0.82345(10) 0.0181(3) Uani 1 1 d . . . . .

loop_
_atom_site_aniso_label
_atom_site_aniso_U_11
_atom_site_aniso_U_22
_atom_site_aniso_U_33
_atom_site_aniso_U_23
_atom_site_aniso_U_13
_atom_site_aniso_U_12
O1 0.0273(5) 0.0199(5) 0.0258(5) -0.0018(4) 0.0015(4) 0.0010(4)
C1 0.0237(7) 0.0194(6) 0.0191(6) -0.0005(5) 0.0080(5) -0.0021(5)
C2 0.0257(7) 0.0265(7) 0.0216(7) -0.0023(5) 0.0044(5) -0.0046(5)
C3 0.0365(8) 0.0271(7) 0.0253(7) -0.0091(6) 0.0057(6) -0.0071(6)
C4 0.0424(9) 0.0211(7) 0.0309(8) -0.0085(6) 0.0077(7) -0.0005(6)
C5 0.0321(7) 0.0220(7) 0.0246(7) -0.0020(5) 0.0073(6) 0.0018(6)
C6 0.0244(7) 0.0197(6) 0.0180(6) -0.0013(5) 0.0079(5) -0.0029(5)
C7 0.0236(6) 0.0189(6) 0.0184(6) 0.0006(5) 0.0048(5) -0.0010(5)
N1 0.0229(6) 0.0191(5) 0.0184(5) -0.0013(4) 0.0055(4) -0.0032(4)
C8 0.0219(6) 0.0160(6) 0.0166(6) 0.0006(4) 0.0056(5) -0.0029(5)
C9 0.0202(6) 0.0186(6) 0.0217(6) 0.0011(5) 0.0044(5) -0.0002(5)
C10 0.0238(7) 0.0166(6) 0.0206(6) -0.0012(5) 0.0084(5) 0.0013(5)
C11 0.0233(6) 0.0147(6) 0.0152(6) 0.0003(4) 0.0061(5) -0.0017(5)
C12 0.0206(6) 0.0176(6) 0.0183(6) 0.0001(5) 0.0059(5) 0.0000(5)
C13 0.0243(6) 0.0153(6) 0.0193(6) -0.0016(5) 0.0082(5) -0.0005(5)
N2 0.0228(5) 0.0144(5) 0.0159(5) -0.0010(4) 0.0041(4) 0.0005(4)
C14 0.0211(6) 0.0149(6) 0.0181(6) -0.0014(4) 0.0067(5) -0.0001(5)
C15 0.0242(6) 0.0192(6) 0.0194(6) 0.0001(5) 0.0067(5) 0.0008(5)
C16 0.0283(7) 0.0182(6) 0.0257(7) 0.0037(5) 0.0092(5) 0.0038(5)
C17 0.0312(7) 0.0144(6) 0.0311(7) -0.0013(5) 0.0103(6) 0.0002(5)
C18 0.0244(7) 0.0193(6) 0.0233(7) -0.0046(5) 0.0062(5) -0.0012(5)
C19 0.0204(6) 0.0185(6) 0.0182(6) -0.0029(5) 0.0078(5) -0.0004(5)
C20 0.0197(6) 0.0188(6) 0.0174(6) -0.0021(5) 0.0073(5) -0.0011(5)
C21 0.0213(6) 0.0239(7) 0.0185(6) -0.0019(5) 0.0050(5) -0.0038(5)
C22 0.0199(6) 0.0281(7) 0.0190(6) 0.0029(5) 0.0042(5) -0.0008(5)
C23 0.0216(6) 0.0210(6) 0.0229(7) 0.0055(5) 0.0076(5) 0.0024(5)
C24 0.0227(6) 0.0173(6) 0.0212(6) -0.0005(5) 0.0074(5) -0.0003(5)
C25 0.0192(6) 0.0193(6) 0.0159(6) -0.0001(5) 0.0056(5) 0.0001(5)

loop_
_atom_type_symbol
_atom_type_description
_atom_type_scat_dispersion_real
_atom_type_scat_dispersion_imag
_atom_type_scat_source
C C 0.0181 0.0091 'International Tables Vol C Tables 4.2.6.8 and 6.1.1.4'
H H 0.0000 0.0000 'International Tables Vol C Tables 4.2.6.8 and 6.1.1.4'
N N 0.0311 0.0180 'International Tables Vol C Tables 4.2.6.8 and 6.1.1.4'
O O 0.0492 0.0322 'International Tables Vol C Tables 4.2.6.8 and 6.1.1.4'

loop_
_geom_angle_atom_site_label_1
_geom_angle_atom_site_label_2
_geom_angle_atom_site_label_3
_geom_angle
_geom_angle_site_symmetry_1
_geom_angle_site_symmetry_3
_geom_angle_publ_flag
C1 O1 H1 105.0(13) . . ?
O1 C1 C2 118.54(12) . . ?
O1 C1 C6 121.92(11) . . ?
C2 C1 C6 119.53(12) . . ?
C3 C2 C1 120.10(13) . . ?
C3 C2 H2 120.0 . . ?
C1 C2 H2 120.0 . . ?
C2 C3 C4 121.14(13) . . ?
C2 C3 H3 119.4 . . ?
C4 C3 H3 119.4 . . ?
C5 C4 C3 119.20(13) . . ?
C5 C4 H4 120.4 . . ?
C3 C4 H4 120.4 . . ?
C4 C5 C6 121.11(13) . . ?
C4 C5 H5 119.4 . . ?
C6 C5 H5 119.4 . . ?
C5 C6 C1 118.90(12) . . ?
C5 C6 C7 120.09(12) . . ?
C1 C6 C7 120.98(12) . . ?
N1 C7 C6 120.97(12) . . ?
N1 C7 H6 119.5 . . ?
C6 C7 H6 119.5 . . ?
C7 N1 C8 122.42(11) . . ?
C9 C8 C13 119.33(11) . . ?
C9 C8 N1 116.17(11) . . ?
C13 C8 N1 124.45(11) . . ?
C10 C9 C8 120.83(12) . . ?
C10 C9 H7 119.6 . . ?
C8 C9 H7 119.6 . . ?
C9 C10 C11 119.67(12) . . ?
C9 C10 H8 120.2 . . ?
C11 C10 H8 120.2 . . ?
C10 C11 C12 120.09(12) . . ?
C10 C11 N2 119.76(11) . . ?
C12 C11 N2 120.14(11) . . ?
C13 C12 C11 120.03(12) . . ?
C13 C12 H9 120.0 . . ?
C11 C12 H9 120.0 . . ?
C12 C13 C8 120.02(11) . . ?
C12 C13 H10 120.0 . . ?
C8 C13 H10 120.0 . . ?
C14 N2 C25 108.48(10) . . ?
C14 N2 C11 125.74(10) . . ?
C25 N2 C11 125.78(10) . . ?
N2 C14 C15 129.13(11) . . ?
N2 C14 C19 109.02(11) . . ?
C15 C14 C19 121.76(12) . . ?
C16 C15 C14 117.65(12) . . ?
C16 C15 H11 121.2 . . ?
C14 C15 H11 121.2 . . ?
C15 C16 C17 121.37(12) . . ?
C15 C16 H12 119.3 . . ?
C17 C16 H12 119.3 . . ?
C18 C17 C16 120.73(12) . . ?
C18 C17 H13 119.6 . . ?
C16 C17 H13 119.6 . . ?
C17 C18 C19 119.04(12) . . ?
C17 C18 H14 120.5 . . ?
C19 C18 H14 120.5 . . ?
C18 C19 C14 119.42(12) . . ?
C18 C19 C20 133.74(12) . . ?
C14 C19 C20 106.77(11) . . ?
C21 C20 C25 119.05(12) . . ?
C21 C20 C19 134.05(12) . . ?
C25 C20 C19 106.89(11) . . ?
C22 C21 C20 119.18(12) . . ?
C22 C21 H15 120.4 . . ?
C20 C21 H15 120.4 . . ?
C21 C22 C23 120.59(12) . . ?
C21 C22 H16 119.7 . . ?
C23 C22 H16 119.7 . . ?
C24 C23 C22 121.65(12) . . ?
C24 C23 H17 119.2 . . ?
C22 C23 H17 119.2 . . ?
C23 C24 C25 117.38(12) . . ?
C23 C24 H18 121.3 . . ?
C25 C24 H18 121.3 . . ?
C24 C25 N2 129.03(12) . . ?
C24 C25 C20 122.14(12) . . ?
N2 C25 C20 108.82(11) . . ?

loop_
_geom_bond_atom_site_label_1
_geom_bond_atom_site_label_2
_geom_bond_distance
_geom_bond_site_symmetry_2
_geom_bond_publ_flag
O1 C1 1.3479(16) . ?
O1 H1 1.00(2) . ?
C1 C2 1.3954(18) . ?
C1 C6 1.4185(19) . ?
C2 C3 1.380(2) . ?
C2 H2 0.9500 . ?
C3 C4 1.396(2) . ?
C3 H3 0.9500 . ?
C4 C5 1.381(2) . ?
C4 H4 0.9500 . ?
C5 C6 1.4021(19) . ?
C5 H5 0.9500 . ?
C6 C7 1.4543(17) . ?
C7 N1 1.2843(17) . ?
C7 H6 0.9500 . ?
N1 C8 1.4150(16) . ?
C8 C9 1.3949(18) . ?
C8 C13 1.3977(18) . ?
C9 C10 1.3842(18) . ?
C9 H7 0.9500 . ?
C10 C11 1.3919(18) . ?
C10 H8 0.9500 . ?
C11 C12 1.3955(18) . ?
C11 N2 1.4199(15) . ?
C12 C13 1.3907(17) . ?
C12 H9 0.9500 . ?
C13 H10 0.9500 . ?
N2 C14 1.3955(16) . ?
N2 C25 1.3969(16) . ?
C14 C15 1.3960(18) . ?
C14 C19 1.4115(17) . ?
C15 C16 1.3871(19) . ?
C15 H11 0.9500 . ?
C16 C17 1.403(2) . ?
C16 H12 0.9500 . ?
C17 C18 1.3871(19) . ?
C17 H13 0.9500 . ?
C18 C19 1.3987(18) . ?
C18 H14 0.9500 . ?
C19 C20 1.4480(17) . ?
C20 C21 1.4020(18) . ?
C20 C25 1.4128(17) . ?
C21 C22 1.3849(19) . ?
C21 H15 0.9500 . ?
C22 C23 1.4019(19) . ?
C22 H16 0.9500 . ?
C23 C24 1.3871(18) . ?
C23 H17 0.9500 . ?
C24 C25 1.3922(17) . ?
C24 H18 0.9500 . ?

loop_
_geom_hbond_atom_site_label_D
_geom_hbond_atom_site_label_H
_geom_hbond_atom_site_label_A
_geom_hbond_distance_DH
_geom_hbond_distance_HA
_geom_hbond_distance_DA
_geom_hbond_angle_DHA
_geom_hbond_site_symmetry_A
_geom_hbond_publ_flag
O1 H1 N1 1.00(2) 1.68(2) 2.5924(14) 151(2) . yes

loop_
_geom_torsion_atom_site_label_1
_geom_torsion_atom_site_label_2
_geom_torsion_atom_site_label_3
_geom_torsion_atom_site_label_4
_geom_torsion
_geom_torsion_site_symmetry_1
_geom_torsion_site_symmetry_2
_geom_torsion_site_symmetry_3
_geom_torsion_site_symmetry_4
_geom_torsion_publ_flag
O1 C1 C2 C3 179.43(12) . . . . ?
C6 C1 C2 C3 -0.1(2) . . . . ?
C1 C2 C3 C4 -0.8(2) . . . . ?
C2 C3 C4 C5 0.8(2) . . . . ?
C3 C4 C5 C6 0.3(2) . . . . ?
C4 C5 C6 C1 -1.2(2) . . . . ?
C4 C5 C6 C7 176.84(13) . . . . ?
O1 C1 C6 C5 -178.40(12) . . . . ?
C2 C1 C6 C5 1.15(19) . . . . ?
O1 C1 C6 C7 3.55(19) . . . . ?
C2 C1 C6 C7 -176.90(12) . . . . ?
C5 C6 C7 N1 -177.32(12) . . . . ?
C1 C6 C7 N1 0.71(19) . . . . ?
C6 C7 N1 C8 178.57(11) . . . . ?
C7 N1 C8 C9 -154.07(12) . . . . ?
C7 N1 C8 C13 28.64(19) . . . . ?
C13 C8 C9 C10 -1.10(19) . . . . ?
N1 C8 C9 C10 -178.53(11) . . . . ?
C8 C9 C10 C11 2.24(19) . . . . ?
C9 C10 C11 C12 -1.59(19) . . . . ?
C9 C10 C11 N2 177.46(11) . . . . ?
C10 C11 C12 C13 -0.18(19) . . . . ?
N2 C11 C12 C13 -179.23(11) . . . . ?
C11 C12 C13 C8 1.32(18) . . . . ?
C9 C8 C13 C12 -0.69(18) . . . . ?
N1 C8 C13 C12 176.52(11) . . . . ?
C10 C11 N2 C14 -50.54(17) . . . . ?
C12 C11 N2 C14 128.51(13) . . . . ?
C10 C11 N2 C25 130.26(13) . . . . ?
C12 C11 N2 C25 -50.68(17) . . . . ?
C25 N2 C14 C15 175.67(12) . . . . ?
C11 N2 C14 C15 -3.6(2) . . . . ?
C25 N2 C14 C19 -0.81(13) . . . . ?
C11 N2 C14 C19 179.88(11) . . . . ?
N2 C14 C15 C16 -175.54(12) . . . . ?
C19 C14 C15 C16 0.54(19) . . . . ?
C14 C15 C16 C17 -1.2(2) . . . . ?
C15 C16 C17 C18 0.6(2) . . . . ?
C16 C17 C18 C19 0.6(2) . . . . ?
C17 C18 C19 C14 -1.30(19) . . . . ?
C17 C18 C19 C20 175.40(13) . . . . ?
N2 C14 C19 C18 177.50(11) . . . . ?
C15 C14 C19 C18 0.72(19) . . . . ?
N2 C14 C19 C20 -0.01(14) . . . . ?
C15 C14 C19 C20 -176.80(11) . . . . ?
C18 C19 C20 C21 3.4(3) . . . . ?
C14 C19 C20 C21 -179.63(14) . . . . ?
C18 C19 C20 C25 -176.19(14) . . . . ?
C14 C19 C20 C25 0.81(14) . . . . ?
C25 C20 C21 C22 0.24(19) . . . . ?
C19 C20 C21 C22 -179.28(13) . . . . ?
C20 C21 C22 C23 -0.3(2) . . . . ?
C21 C22 C23 C24 0.0(2) . . . . ?
C22 C23 C24 C25 0.34(19) . . . . ?
C23 C24 C25 N2 -179.11(12) . . . . ?
C23 C24 C25 C20 -0.36(19) . . . . ?
C14 N2 C25 C24 -179.79(13) . . . . ?
C11 N2 C25 C24 -0.5(2) . . . . ?
C14 N2 C25 C20 1.33(14) . . . . ?
C11 N2 C25 C20 -179.36(11) . . . . ?
C21 C20 C25 C24 0.08(19) . . . . ?
C19 C20 C25 C24 179.71(11) . . . . ?
C21 C20 C25 N2 179.05(11) . . . . ?
C19 C20 C25 N2 -1.32(14) . . . . ?
